data_1541846
loop_
_publ_author_name
'Hoppe, R.'
'Fleischer, T.'

_publ_section_title
;
 Neue hexafluoroniccolate (IV) : Sr Ni F6, Ba Ni F6, und Rb Ni F6
;
_journal_name_full 'Journal of Fluorine Chemistry'
_journal_page_first 251
_journal_page_last 264
_journal_volume 11
_journal_year 1978
_chemical_formula_sum 'F6 Ni Sr'
_chemical_name_systematic 'Sr Ni F6'
_space_group_IT_number 166
_symmetry_space_group_name_Hall '-R 3 2"'
_symmetry_space_group_name_H-M 'R -3 m :H'
_cell_angle_alpha 90
_cell_angle_beta 90
_cell_angle_gamma 120
_cell_formula_units_Z 3
_cell_length_a 7.074
_cell_length_b 7.074
_cell_length_c 6.656
_cell_volume 288.452
_citation_journal_id_ASTM JFLCAR
_cod_data_source_file Hoppe_JFLCAR_1978_1609.cif
_cod_data_source_block F6Ni1Sr1
_cod_original_cell_volume 288.4523
_cod_original_formula_sum 'F6 Ni1 Sr1'
_cod_database_code 1541846

loop_
_symmetry_equiv_pos_as_xyz
x,y,z
-y,x-y,z
-x+y,-x,z
y,x,-z
-x,-x+y,-z
x-y,-y,-z
-x,-y,-z
y,-x+y,-z
x-y,x,-z
-y,-x,z
x,x-y,z
-x+y,y,z
x+2/3,y+1/3,z+1/3
-y+2/3,x-y+1/3,z+1/3
-x+y+2/3,-x+1/3,z+1/3
y+2/3,x+1/3,-z+1/3
-x+2/3,-x+y+1/3,-z+1/3
x-y+2/3,-y+1/3,-z+1/3
-x+2/3,-y+1/3,-z+1/3
y+2/3,-x+y+1/3,-z+1/3
x-y+2/3,x+1/3,-z+1/3
-y+2/3,-x+1/3,z+1/3
x+2/3,x-y+1/3,z+1/3
-x+y+2/3,y+1/3,z+1/3
x+1/3,y+2/3,z+2/3
-y+1/3,x-y+2/3,z+2/3
-x+y+1/3,-x+2/3,z+2/3
y+1/3,x+2/3,-z+2/3
-x+1/3,-x+y+2/3,-z+2/3
x-y+1/3,-y+2/3,-z+2/3
-x+1/3,-y+2/3,-z+2/3
y+1/3,-x+y+2/3,-z+2/3
x-y+1/3,x+2/3,-z+2/3
-y+1/3,-x+2/3,z+2/3
x+1/3,x-y+2/3,z+2/3
-x+y+1/3,y+2/3,z+2/3

loop_
_atom_site_label
_atom_site_type_symbol
_atom_site_fract_x
_atom_site_fract_y
_atom_site_fract_z
_atom_site_occupancy
_atom_site_U_iso_or_equiv
Sr1 Sr+2 0 0 0.5 1 0.0
Ni1 Ni+4 0 0 0 1 0.0
F1 F-1 0.12 0.88 0.156 1 0.0
